data_4514650
loop_
_publ_author_name
'B\"acker, Andreas'
'Li, Yinwu'
'Fritz, Maximilian'
'Gr\"atz, Maik'
'Ke, Zhuofeng'
'Langer, Robert'

_publ_section_title
;
 Redox-Active, Boron-Based Ligands in Iron Complexes with Inverted Hydride
 Reactivity in Dehydrogenation Catalysis
;
_journal_issue 8
_journal_name_full 'ACS Catalysis'
_journal_page_first 7300
_journal_paper_doi 10.1021/acscatal.9b00882
_journal_volume 9
_journal_year 2019
_chemical_formula_moiety 'C48 H44 B N2 P4, Br'
_chemical_formula_sum 'C48 H44 B Br N2 P4'
_chemical_formula_weight 863.45
_space_group_crystal_system triclinic
_space_group_IT_number 2
_space_group_name_Hall '-P 1'
_space_group_name_H-M_alt 'P -1'
_symmetry_space_group_name_Hall '-P 1'
_symmetry_space_group_name_H-M 'P -1'
_atom_sites_solution_hydrogens mixed
_audit_creation_method SHELXL-2014/7
_cell_angle_alpha 82.63(3)
_cell_angle_beta 81.72(3)
_cell_angle_gamma 66.18(3)
_cell_formula_units_Z 2
_cell_length_a 10.551(2)
_cell_length_b 12.062(2)
_cell_length_c 18.905(4)
_cell_measurement_reflns_used 1000
_cell_measurement_temperature 100(2)
_cell_measurement_theta_max 25
_cell_measurement_theta_min 2
_cell_volume 2171.5(9)
_computing_structure_refinement 'SHELXL-2014/7 (Sheldrick, 2014)'
_diffrn_ambient_temperature 100(2)
_diffrn_measured_fraction_theta_full 0.997
_diffrn_measured_fraction_theta_max 0.993
_diffrn_measurement_device_type 'STOE IPDS2T'
_diffrn_measurement_method '\w scans'
_diffrn_radiation_type MoK\a
_diffrn_radiation_wavelength 0.71073
_diffrn_reflns_av_R_equivalents 0.0560
_diffrn_reflns_av_unetI/netI 0.0474
_diffrn_reflns_Laue_measured_fraction_full 0.997
_diffrn_reflns_Laue_measured_fraction_max 0.993
_diffrn_reflns_limit_h_max 13
_diffrn_reflns_limit_h_min -13
_diffrn_reflns_limit_k_max 15
_diffrn_reflns_limit_k_min -15
_diffrn_reflns_limit_l_max 23
_diffrn_reflns_limit_l_min -23
_diffrn_reflns_number 19598
_diffrn_reflns_point_group_measured_fraction_full 0.997
_diffrn_reflns_point_group_measured_fraction_max 0.993
_diffrn_reflns_theta_full 25.242
_diffrn_reflns_theta_max 26.716
_diffrn_reflns_theta_min 1.851
_exptl_absorpt_coefficient_mu 1.130
_exptl_absorpt_correction_type none
_exptl_crystal_colour colorless
_exptl_crystal_density_diffrn 1.321
_exptl_crystal_description block
_exptl_crystal_F_000 892
_exptl_crystal_size_max 0.15
_exptl_crystal_size_mid 0.12
_exptl_crystal_size_min 0.1
_refine_diff_density_max 0.542
_refine_diff_density_min -1.160
_refine_diff_density_rms 0.090
_refine_ls_extinction_method none
_refine_ls_goodness_of_fit_ref 1.106
_refine_ls_hydrogen_treatment mixed
_refine_ls_matrix_type full
_refine_ls_number_parameters 513
_refine_ls_number_reflns 9145
_refine_ls_number_restraints 0
_refine_ls_restrained_S_all 1.106
_refine_ls_R_factor_all 0.0465
_refine_ls_R_factor_gt 0.0391
_refine_ls_shift/su_max 0.001
_refine_ls_shift/su_mean 0.000
_refine_ls_structure_factor_coef Fsqd
_refine_ls_weighting_details 'w=1/[\s^2^(Fo^2^)+(0.0701P)^2^+1.2910P] where P=(Fo^2^+2Fc^2^)/3'
_refine_ls_weighting_scheme calc
_refine_ls_wR_factor_gt 0.1087
_refine_ls_wR_factor_ref 0.1249
_reflns_Friedel_coverage 0.000
_reflns_number_gt 8107
_reflns_number_total 9145
_reflns_threshold_expression 'I > 2\s(I)'
_cod_data_source_file cs9b00882_si_002.cif
_cod_data_source_block MG45
_cod_database_code 4514650
_shelx_shelxl_version_number 2014/7
_shelx_space_group_comment
;
The symmetry employed for this shelxl refinement is uniquely defined
by the following loop, which should always be used as a source of
symmetry information in preference to the above space-group names.
They are only intended as comments.
;

loop_
_space_group_symop_operation_xyz
'x, y, z'
'-x, -y, -z'

loop_
_atom_site_label
_atom_site_type_symbol
_atom_site_fract_x
_atom_site_fract_y
_atom_site_fract_z
_atom_site_U_iso_or_equiv
_atom_site_adp_type
_atom_site_occupancy
_atom_site_site_symmetry_order
_atom_site_calc_flag
_atom_site_refinement_flags_posn
_atom_site_refinement_flags_adp
P1 P 0.40459(6) 0.72876(6) 0.11851(3) 0.02456(14) Uani 1 1 d . .
P2 P 0.37581(6) 0.74487(5) 0.27699(3) 0.01818(13) Uani 1 1 d . .
P3 P 0.24512(6) 1.01055(5) 0.34331(3) 0.01853(13) Uani 1 1 d . .
P4 P 0.03316(6) 1.24844(5) 0.29983(3) 0.02096(13) Uani 1 1 d . .
N1 N 0.3261(2) 0.80318(17) 0.19594(10) 0.0211(4) Uani 1 1 d . .
N2 N 0.1061(2) 1.09239(17) 0.30156(10) 0.0210(4) Uani 1 1 d . .
C1 C 0.3215(3) 0.8565(2) 0.05409(13) 0.0279(5) Uani 1 1 d . .
C2 C 0.2384(3) 0.8539(3) 0.00462(15) 0.0380(6) Uani 1 1 d . .
H2A H 0.2198 0.7834 0.0036 0.046 Uiso 1 1 calc R U
C3 C 0.1817(3) 0.9538(3) -0.04366(16) 0.0463(8) Uani 1 1 d . .
H3A H 0.1233 0.9518 -0.0769 0.056 Uiso 1 1 calc R U
C4 C 0.2098(3) 1.0546(3) -0.04352(16) 0.0472(8) Uani 1 1 d . .
H4A H 0.1710 1.1225 -0.0767 0.057 Uiso 1 1 calc R U
C5 C 0.2945(4) 1.0583(3) 0.00464(17) 0.0458(7) Uani 1 1 d . .
H5A H 0.3140 1.1286 0.0046 0.055 Uiso 1 1 calc R U
C6 C 0.3512(3) 0.9593(3) 0.05301(15) 0.0380(6) Uani 1 1 d . .
H6A H 0.4105 0.9615 0.0856 0.046 Uiso 1 1 calc R U
C7 C 0.3198(3) 0.6247(2) 0.11147(13) 0.0297(5) Uani 1 1 d . .
C8 C 0.1817(3) 0.6455(3) 0.13455(15) 0.0352(6) Uani 1 1 d . .
H8A H 0.1223 0.7201 0.1542 0.042 Uiso 1 1 calc R U
C9 C 0.1292(4) 0.5582(3) 0.12919(17) 0.0453(7) Uani 1 1 d . .
H9A H 0.0345 0.5734 0.1452 0.054 Uiso 1 1 calc R U
C10 C 0.2148(4) 0.4496(3) 0.10068(16) 0.0450(7) Uani 1 1 d . .
H10A H 0.1791 0.3898 0.0972 0.054 Uiso 1 1 calc R U
C11 C 0.3528(4) 0.4279(3) 0.07714(16) 0.0423(7) Uani 1 1 d . .
H11A H 0.4116 0.3538 0.0569 0.051 Uiso 1 1 calc R U
C12 C 0.4046(3) 0.5145(3) 0.08316(15) 0.0356(6) Uani 1 1 d . .
H12A H 0.4997 0.4984 0.0677 0.043 Uiso 1 1 calc R U
C13 C 0.3641(2) 0.5981(2) 0.29299(12) 0.0220(4) Uani 1 1 d . .
C14 C 0.4664(3) 0.4994(2) 0.26056(13) 0.0264(5) Uani 1 1 d . .
H14A H 0.5519 0.5039 0.2397 0.032 Uiso 1 1 calc R U
C15 C 0.4447(3) 0.3939(2) 0.25839(15) 0.0330(6) Uani 1 1 d . .
H15A H 0.5143 0.3271 0.2350 0.040 Uiso 1 1 calc R U
C16 C 0.3222(3) 0.3857(2) 0.29010(15) 0.0342(6) Uani 1 1 d . .
H16A H 0.3073 0.3136 0.2882 0.041 Uiso 1 1 calc R U
C17 C 0.2212(3) 0.4822(3) 0.32461(16) 0.0350(6) Uani 1 1 d . .
H17A H 0.1384 0.4751 0.3477 0.042 Uiso 1 1 calc R U
C18 C 0.2400(3) 0.5895(2) 0.32566(14) 0.0289(5) Uani 1 1 d . .
H18A H 0.1694 0.6565 0.3483 0.035 Uiso 1 1 calc R U
C19 C 0.5573(2) 0.7159(2) 0.27506(12) 0.0202(4) Uani 1 1 d . .
C20 C 0.6247(2) 0.7725(2) 0.22321(12) 0.0227(4) Uani 1 1 d . .
H20A H 0.5772 0.8217 0.1842 0.027 Uiso 1 1 calc R U
C21 C 0.7609(3) 0.7570(2) 0.22856(13) 0.0264(5) Uani 1 1 d . .
H21A H 0.8059 0.7960 0.1933 0.032 Uiso 1 1 calc R U
C22 C 0.8308(3) 0.6854(2) 0.28461(14) 0.0272(5) Uani 1 1 d . .
H22A H 0.9241 0.6748 0.2877 0.033 Uiso 1 1 calc R U
C23 C 0.7656(3) 0.6287(2) 0.33660(13) 0.0270(5) Uani 1 1 d . .
H23A H 0.8140 0.5798 0.3755 0.032 Uiso 1 1 calc R U
C24 C 0.6291(2) 0.6434(2) 0.33180(13) 0.0239(5) Uani 1 1 d . .
H24A H 0.5847 0.6039 0.3672 0.029 Uiso 1 1 calc R U
C25 C 0.2209(2) 1.0631(2) 0.43172(12) 0.0227(4) Uani 1 1 d . .
C26 C 0.2483(3) 1.1629(2) 0.44269(13) 0.0286(5) Uani 1 1 d . .
H26A H 0.2861 1.2022 0.4038 0.034 Uiso 1 1 calc R U
C27 C 0.2198(3) 1.2052(3) 0.51087(14) 0.0345(6) Uani 1 1 d . .
H27A H 0.2406 1.2720 0.5186 0.041 Uiso 1 1 calc R U
C28 C 0.1616(3) 1.1504(3) 0.56731(14) 0.0341(6) Uani 1 1 d . .
H28A H 0.1401 1.1811 0.6133 0.041 Uiso 1 1 calc R U
C29 C 0.1349(3) 1.0510(2) 0.55692(13) 0.0297(5) Uani 1 1 d . .
H29A H 0.0962 1.0128 0.5959 0.036 Uiso 1 1 calc R U
C30 C 0.1645(2) 1.0068(2) 0.48942(13) 0.0249(5) Uani 1 1 d . .
H30A H 0.1464 0.9381 0.4825 0.030 Uiso 1 1 calc R U
C31 C 0.3889(2) 1.0422(2) 0.29564(12) 0.0200(4) Uani 1 1 d . .
C32 C 0.5078(2) 1.0174(2) 0.32902(13) 0.0242(5) Uani 1 1 d . .
H32A H 0.5116 0.9877 0.3780 0.029 Uiso 1 1 calc R U
C33 C 0.6206(3) 1.0363(2) 0.29060(14) 0.0277(5) Uani 1 1 d . .
H33A H 0.7012 1.0202 0.3136 0.033 Uiso 1 1 calc R U
C34 C 0.6164(3) 1.0786(2) 0.21875(14) 0.0267(5) Uani 1 1 d . .
H34A H 0.6941 1.0912 0.1927 0.032 Uiso 1 1 calc R U
C35 C 0.4990(3) 1.1025(2) 0.18518(13) 0.0254(5) Uani 1 1 d . .
H35A H 0.4962 1.1312 0.1360 0.031 Uiso 1 1 calc R U
C36 C 0.3848(2) 1.0843(2) 0.22344(12) 0.0234(5) Uani 1 1 d . .
H36A H 0.3042 1.1007 0.2003 0.028 Uiso 1 1 calc R U
C37 C -0.1269(3) 1.2789(2) 0.36075(13) 0.0256(5) Uani 1 1 d . .
C38 C -0.2380(3) 1.2528(3) 0.34670(15) 0.0359(6) Uani 1 1 d . .
H38A H -0.2325 1.2172 0.3038 0.043 Uiso 1 1 calc R U
C39 C -0.3567(3) 1.2787(3) 0.39547(16) 0.0445(7) Uani 1 1 d . .
H39A H -0.4315 1.2600 0.3859 0.053 Uiso 1 1 calc R U
C40 C -0.3659(3) 1.3314(3) 0.45738(16) 0.0456(8) Uani 1 1 d . .
H40A H -0.4478 1.3504 0.4900 0.055 Uiso 1 1 calc R U
C41 C -0.2564(4) 1.3567(3) 0.47230(15) 0.0451(7) Uani 1 1 d . .
H41A H -0.2629 1.3924 0.5153 0.054 Uiso 1 1 calc R U
C42 C -0.1364(3) 1.3298(2) 0.42430(14) 0.0339(6) Uani 1 1 d . .
H42A H -0.0608 1.3463 0.4351 0.041 Uiso 1 1 calc R U
C43 C -0.0357(2) 1.2912(2) 0.21262(12) 0.0219(4) Uani 1 1 d . .
C44 C -0.1328(3) 1.4097(2) 0.20062(13) 0.0278(5) Uani 1 1 d . .
H44A H -0.1656 1.4621 0.2386 0.033 Uiso 1 1 calc R U
C45 C -0.1819(3) 1.4520(2) 0.13431(14) 0.0329(6) Uani 1 1 d . .
H45A H -0.2482 1.5329 0.1270 0.039 Uiso 1 1 calc R U
C46 C -0.1345(3) 1.3764(3) 0.07838(15) 0.0362(6) Uani 1 1 d . .
H46A H -0.1683 1.4053 0.0328 0.043 Uiso 1 1 calc R U
C47 C -0.0380(3) 1.2588(3) 0.08939(14) 0.0351(6) Uani 1 1 d . .
H47A H -0.0051 1.2071 0.0511 0.042 Uiso 1 1 calc R U
C48 C 0.0112(3) 1.2156(2) 0.15615(13) 0.0271(5) Uani 1 1 d . .
H48A H 0.0769 1.1344 0.1633 0.032 Uiso 1 1 calc R U
B1 B 0.2731(3) 0.8419(2) 0.35494(14) 0.0217(5) Uani 1 1 d . .
Br1 Br 0.01696(2) 0.07350(2) 0.76800(2) 0.02983(9) Uani 1 1 d . .
H2B1 H 0.341(4) 0.805(3) 0.3965(18) 0.041(9) Uiso 1 1 d . .
H1B1 H 0.170(3) 0.841(3) 0.3697(17) 0.036(8) Uiso 1 1 d . .
H1N1 H 0.2359 0.8437 0.2060 0.050 Uiso 1 1 d . .
H1N2 H 0.0595 1.0633 0.2886 0.035 Uiso 1 1 d . .

loop_
_atom_site_aniso_label
_atom_site_aniso_U_11
_atom_site_aniso_U_22
_atom_site_aniso_U_33
_atom_site_aniso_U_23
_atom_site_aniso_U_13
_atom_site_aniso_U_12
P1 0.0256(3) 0.0288(3) 0.0205(3) -0.0052(2) -0.0006(2) -0.0116(3)
P2 0.0201(3) 0.0187(3) 0.0175(3) -0.0025(2) -0.0010(2) -0.0095(2)
P3 0.0204(3) 0.0196(3) 0.0171(3) -0.0032(2) -0.0012(2) -0.0091(2)
P4 0.0241(3) 0.0204(3) 0.0201(3) -0.0036(2) -0.0030(2) -0.0097(2)
N1 0.0215(9) 0.0234(9) 0.0189(9) -0.0032(7) -0.0006(7) -0.0093(8)
N2 0.0212(9) 0.0206(9) 0.0234(9) -0.0026(7) -0.0048(7) -0.0094(7)
C1 0.0271(12) 0.0355(13) 0.0205(11) -0.0030(10) 0.0007(9) -0.0125(10)
C2 0.0379(15) 0.0534(17) 0.0273(13) 0.0007(12) -0.0069(11) -0.0227(13)
C3 0.0371(16) 0.069(2) 0.0274(14) 0.0062(14) -0.0066(12) -0.0172(15)
C4 0.0464(17) 0.0508(18) 0.0254(14) 0.0079(12) 0.0039(12) -0.0054(14)
C5 0.062(2) 0.0429(16) 0.0332(15) 0.0050(12) -0.0044(14) -0.0231(15)
C6 0.0486(17) 0.0378(15) 0.0295(13) -0.0026(11) -0.0037(12) -0.0189(13)
C7 0.0400(14) 0.0310(13) 0.0221(11) -0.0059(9) -0.0009(10) -0.0175(11)
C8 0.0399(15) 0.0445(15) 0.0302(13) -0.0121(11) -0.0003(11) -0.0241(13)
C9 0.0576(19) 0.0550(18) 0.0371(15) -0.0148(13) 0.0100(14) -0.0381(16)
C10 0.076(2) 0.0448(16) 0.0308(14) -0.0042(12) -0.0045(14) -0.0409(17)
C11 0.067(2) 0.0326(14) 0.0315(14) -0.0055(11) -0.0143(14) -0.0195(14)
C12 0.0442(16) 0.0346(14) 0.0288(13) -0.0075(11) -0.0047(11) -0.0146(12)
C13 0.0257(11) 0.0216(10) 0.0218(11) -0.0008(8) -0.0053(9) -0.0118(9)
C14 0.0286(12) 0.0233(11) 0.0291(12) -0.0036(9) -0.0034(10) -0.0113(10)
C15 0.0451(15) 0.0216(12) 0.0335(13) -0.0051(10) -0.0060(11) -0.0127(11)
C16 0.0511(17) 0.0266(12) 0.0353(14) 0.0033(10) -0.0129(12) -0.0248(12)
C17 0.0396(15) 0.0350(14) 0.0398(15) 0.0013(11) -0.0056(12) -0.0251(12)
C18 0.0296(13) 0.0266(12) 0.0333(13) -0.0017(10) -0.0013(10) -0.0146(10)
C19 0.0211(11) 0.0199(10) 0.0206(10) -0.0042(8) -0.0016(8) -0.0086(9)
C20 0.0242(11) 0.0230(11) 0.0231(11) -0.0027(9) -0.0023(9) -0.0113(9)
C21 0.0259(12) 0.0279(12) 0.0287(12) -0.0069(9) 0.0030(9) -0.0144(10)
C22 0.0225(11) 0.0299(12) 0.0326(13) -0.0107(10) -0.0040(10) -0.0110(10)
C23 0.0279(12) 0.0282(12) 0.0258(12) -0.0045(9) -0.0093(10) -0.0090(10)
C24 0.0258(12) 0.0251(11) 0.0227(11) -0.0033(9) -0.0037(9) -0.0111(9)
C25 0.0228(11) 0.0243(11) 0.0210(11) -0.0059(9) 0.0009(9) -0.0091(9)
C26 0.0373(14) 0.0277(12) 0.0241(12) -0.0044(9) -0.0021(10) -0.0159(11)
C27 0.0460(16) 0.0348(14) 0.0296(13) -0.0098(11) -0.0050(11) -0.0202(12)
C28 0.0396(15) 0.0408(14) 0.0232(12) -0.0124(11) -0.0017(10) -0.0145(12)
C29 0.0306(13) 0.0372(14) 0.0209(12) -0.0056(10) 0.0011(10) -0.0130(11)
C30 0.0238(11) 0.0292(12) 0.0229(11) -0.0047(9) -0.0011(9) -0.0113(9)
C31 0.0208(10) 0.0196(10) 0.0223(11) -0.0055(8) -0.0018(8) -0.0098(8)
C32 0.0243(11) 0.0271(11) 0.0224(11) -0.0031(9) -0.0052(9) -0.0102(9)
C33 0.0231(11) 0.0291(12) 0.0328(13) -0.0069(10) -0.0016(10) -0.0113(10)
C34 0.0258(12) 0.0237(11) 0.0319(13) -0.0063(9) 0.0039(10) -0.0119(9)
C35 0.0305(12) 0.0246(11) 0.0215(11) -0.0013(9) 0.0001(9) -0.0121(10)
C36 0.0253(11) 0.0225(11) 0.0234(11) -0.0035(9) -0.0016(9) -0.0103(9)
C37 0.0276(12) 0.0220(11) 0.0219(11) 0.0011(9) -0.0013(9) -0.0054(9)
C38 0.0327(14) 0.0482(16) 0.0284(13) -0.0003(11) -0.0017(11) -0.0188(12)
C39 0.0299(14) 0.064(2) 0.0345(15) 0.0096(14) -0.0007(12) -0.0178(14)
C40 0.0342(15) 0.0540(18) 0.0282(14) 0.0082(13) 0.0067(12) -0.0028(13)
C41 0.0545(19) 0.0431(16) 0.0220(13) -0.0041(11) 0.0053(12) -0.0056(14)
C42 0.0408(15) 0.0306(13) 0.0241(12) -0.0038(10) -0.0025(11) -0.0075(11)
C43 0.0232(11) 0.0238(11) 0.0211(11) -0.0034(8) -0.0010(8) -0.0116(9)
C44 0.0317(13) 0.0256(12) 0.0247(12) -0.0042(9) 0.0000(10) -0.0102(10)
C45 0.0342(14) 0.0287(12) 0.0316(13) 0.0007(10) -0.0067(11) -0.0078(11)
C46 0.0387(15) 0.0434(15) 0.0250(13) 0.0000(11) -0.0107(11) -0.0129(12)
C47 0.0388(15) 0.0400(15) 0.0249(12) -0.0104(11) -0.0028(11) -0.0117(12)
C48 0.0271(12) 0.0261(12) 0.0272(12) -0.0064(9) -0.0011(9) -0.0090(10)
B1 0.0273(13) 0.0196(11) 0.0192(12) -0.0028(9) 0.0009(10) -0.0110(10)
Br1 0.02396(14) 0.03166(15) 0.03800(16) -0.00955(11) -0.00144(10) -0.01373(11)

loop_
_atom_type_symbol
_atom_type_description
_atom_type_scat_dispersion_real
_atom_type_scat_dispersion_imag
_atom_type_scat_source
C C 0.0033 0.0016 'International Tables Vol C Tables 4.2.6.8 and 6.1.1.4'
H H 0.0000 0.0000 'International Tables Vol C Tables 4.2.6.8 and 6.1.1.4'
B B 0.0013 0.0007 'International Tables Vol C Tables 4.2.6.8 and 6.1.1.4'
Br Br -0.2901 2.4595 'International Tables Vol C Tables 4.2.6.8 and 6.1.1.4'
N N 0.0061 0.0033 'International Tables Vol C Tables 4.2.6.8 and 6.1.1.4'
P P 0.1023 0.0942 'International Tables Vol C Tables 4.2.6.8 and 6.1.1.4'

loop_
_geom_angle_atom_site_label_1
_geom_angle_atom_site_label_2
_geom_angle_atom_site_label_3
_geom_angle
N1 P1 C1 97.17(11)
N1 P1 C7 106.52(11)
C1 P1 C7 102.97(12)
N1 P2 C19 108.12(11)
N1 P2 C13 107.88(10)
C19 P2 C13 106.09(11)
N1 P2 B1 115.83(11)
C19 P2 B1 109.29(11)
C13 P2 B1 109.20(11)
N2 P3 C31 107.53(10)
N2 P3 C25 109.05(11)
C31 P3 C25 105.94(11)
N2 P3 B1 111.08(11)
C31 P3 B1 115.14(11)
C25 P3 B1 107.87(11)
N2 P4 C43 102.07(10)
N2 P4 C37 103.07(11)
C43 P4 C37 101.43(11)
P2 N1 P1 122.94(12)
P2 N1 H1N1 101.6
P1 N1 H1N1 125.4
P3 N2 P4 121.73(11)
P3 N2 H1N2 122.3
P4 N2 H1N2 114.7
C2 C1 C6 118.7(3)
C2 C1 P1 124.0(2)
C6 C1 P1 117.2(2)
C1 C2 C3 120.5(3)
C1 C2 H2A 119.7
C3 C2 H2A 119.7
C4 C3 C2 120.2(3)
C4 C3 H3A 119.9
C2 C3 H3A 119.9
C3 C4 C5 120.2(3)
C3 C4 H4A 119.9
C5 C4 H4A 119.9
C4 C5 C6 119.9(3)
C4 C5 H5A 120.0
C6 C5 H5A 120.0
C5 C6 C1 120.4(3)
C5 C6 H6A 119.8
C1 C6 H6A 119.8
C8 C7 C12 118.5(2)
C8 C7 P1 125.4(2)
C12 C7 P1 116.1(2)
C7 C8 C9 120.7(3)
C7 C8 H8A 119.7
C9 C8 H8A 119.7
C10 C9 C8 120.1(3)
C10 C9 H9A 120.0
C8 C9 H9A 120.0
C9 C10 C11 119.8(3)
C9 C10 H10A 120.1
C11 C10 H10A 120.1
C12 C11 C10 119.9(3)
C12 C11 H11A 120.1
C10 C11 H11A 120.1
C11 C12 C7 121.1(3)
C11 C12 H12A 119.5
C7 C12 H12A 119.5
C14 C13 C18 119.6(2)
C14 C13 P2 119.39(18)
C18 C13 P2 119.83(18)
C13 C14 C15 120.3(2)
C13 C14 H14A 119.9
C15 C14 H14A 119.9
C16 C15 C14 120.1(3)
C16 C15 H15A 119.9
C14 C15 H15A 119.9
C15 C16 C17 120.2(2)
C15 C16 H16A 119.9
C17 C16 H16A 119.9
C16 C17 C18 120.4(3)
C16 C17 H17A 119.8
C18 C17 H17A 119.8
C17 C18 C13 119.5(2)
C17 C18 H18A 120.3
C13 C18 H18A 120.3
C24 C19 C20 119.1(2)
C24 C19 P2 118.07(17)
C20 C19 P2 122.56(18)
C21 C20 C19 120.2(2)
C21 C20 H20A 119.9
C19 C20 H20A 119.9
C22 C21 C20 120.4(2)
C22 C21 H21A 119.8
C20 C21 H21A 119.8
C21 C22 C23 120.2(2)
C21 C22 H22A 119.9
C23 C22 H22A 119.9
C22 C23 C24 120.0(2)
C22 C23 H23A 120.0
C24 C23 H23A 120.0
C23 C24 C19 120.2(2)
C23 C24 H24A 119.9
C19 C24 H24A 119.9
C26 C25 C30 119.4(2)
C26 C25 P3 121.67(18)
C30 C25 P3 118.82(17)
C25 C26 C27 119.8(2)
C25 C26 H26A 120.1
C27 C26 H26A 120.1
C28 C27 C26 120.5(2)
C28 C27 H27A 119.8
C26 C27 H27A 119.8
C29 C28 C27 120.0(2)
C29 C28 H28A 120.0
C27 C28 H28A 120.0
C28 C29 C30 120.2(2)
C28 C29 H29A 119.9
C30 C29 H29A 119.9
C29 C30 C25 120.1(2)
C29 C30 H30A 119.9
C25 C30 H30A 119.9
C32 C31 C36 119.7(2)
C32 C31 P3 120.46(17)
C36 C31 P3 119.71(17)
C33 C32 C31 119.9(2)
C33 C32 H32A 120.1
C31 C32 H32A 120.1
C32 C33 C34 120.4(2)
C32 C33 H33A 119.8
C34 C33 H33A 119.8
C35 C34 C33 119.9(2)
C35 C34 H34A 120.0
C33 C34 H34A 120.0
C34 C35 C36 120.1(2)
C34 C35 H35A 120.0
C36 C35 H35A 120.0
C31 C36 C35 120.0(2)
C31 C36 H36A 120.0
C35 C36 H36A 120.0
C42 C37 C38 119.0(2)
C42 C37 P4 117.7(2)
C38 C37 P4 123.4(2)
C39 C38 C37 120.2(3)
C39 C38 H38A 119.9
C37 C38 H38A 119.9
C40 C39 C38 120.2(3)
C40 C39 H39A 119.9
C38 C39 H39A 119.9
C39 C40 C41 120.2(3)
C39 C40 H40A 119.9
C41 C40 H40A 119.9
C40 C41 C42 120.1(3)
C40 C41 H41A 120.0
C42 C41 H41A 120.0
C37 C42 C41 120.3(3)
C37 C42 H42A 119.9
C41 C42 H42A 119.9
C44 C43 C48 118.6(2)
C44 C43 P4 117.40(18)
C48 C43 P4 123.76(19)
C45 C44 C43 120.9(2)
C45 C44 H44A 119.5
C43 C44 H44A 119.5
C44 C45 C46 120.1(2)
C44 C45 H45A 120.0
C46 C45 H45A 120.0
C47 C46 C45 119.6(2)
C47 C46 H46A 120.2
C45 C46 H46A 120.2
C46 C47 C48 120.5(2)
C46 C47 H47A 119.7
C48 C47 H47A 119.7
C47 C48 C43 120.2(2)
C47 C48 H48A 119.9
C43 C48 H48A 119.9
P2 B1 P3 116.98(13)
P2 B1 H2B1 102.7(18)
P3 B1 H2B1 103.8(18)
P2 B1 H1B1 113.4(17)
P3 B1 H1B1 105.7(17)
H2B1 B1 H1B1 114(2)

loop_
_geom_bond_atom_site_label_1
_geom_bond_atom_site_label_2
_geom_bond_distance
P1 N1 1.738(2)
P1 C1 1.833(3)
P1 C7 1.838(3)
P2 N1 1.666(2)
P2 C19 1.798(2)
P2 C13 1.807(2)
P2 B1 1.917(3)
P3 N2 1.647(2)
P3 C31 1.801(2)
P3 C25 1.811(2)
P3 B1 1.921(3)
P4 N2 1.720(2)
P4 C43 1.827(2)
P4 C37 1.833(3)
N1 H1N1 0.8811
N2 H1N2 0.7873
C1 C2 1.382(4)
C1 C6 1.393(4)
C2 C3 1.391(4)
C2 H2A 0.9500
C3 C4 1.362(5)
C3 H3A 0.9500
C4 C5 1.381(5)
C4 H4A 0.9500
C5 C6 1.386(4)
C5 H5A 0.9500
C6 H6A 0.9500
C7 C8 1.388(4)
C7 C12 1.393(4)
C8 C9 1.392(4)
C8 H8A 0.9500
C9 C10 1.381(5)
C9 H9A 0.9500
C10 C11 1.387(5)
C10 H10A 0.9500
C11 C12 1.382(4)
C11 H11A 0.9500
C12 H12A 0.9500
C13 C14 1.385(3)
C13 C18 1.403(3)
C14 C15 1.388(3)
C14 H14A 0.9500
C15 C16 1.380(4)
C15 H15A 0.9500
C16 C17 1.381(4)
C16 H16A 0.9500
C17 C18 1.390(3)
C17 H17A 0.9500
C18 H18A 0.9500
C19 C24 1.395(3)
C19 C20 1.397(3)
C20 C21 1.390(3)
C20 H20A 0.9500
C21 C22 1.374(4)
C21 H21A 0.9500
C22 C23 1.386(4)
C22 H22A 0.9500
C23 C24 1.394(3)
C23 H23A 0.9500
C24 H24A 0.9500
C25 C26 1.392(3)
C25 C30 1.399(3)
C26 C27 1.394(4)
C26 H26A 0.9500
C27 C28 1.382(4)
C27 H27A 0.9500
C28 C29 1.380(4)
C28 H28A 0.9500
C29 C30 1.392(3)
C29 H29A 0.9500
C30 H30A 0.9500
C31 C32 1.392(3)
C31 C36 1.395(3)
C32 C33 1.387(3)
C32 H32A 0.9500
C33 C34 1.389(4)
C33 H33A 0.9500
C34 C35 1.382(4)
C34 H34A 0.9500
C35 C36 1.395(3)
C35 H35A 0.9500
C36 H36A 0.9500
C37 C42 1.391(4)
C37 C38 1.398(4)
C38 C39 1.394(4)
C38 H38A 0.9500
C39 C40 1.375(5)
C39 H39A 0.9500
C40 C41 1.381(5)
C40 H40A 0.9500
C41 C42 1.395(4)
C41 H41A 0.9500
C42 H42A 0.9500
C43 C44 1.395(3)
C43 C48 1.396(3)
C44 C45 1.382(4)
C44 H44A 0.9500
C45 C46 1.388(4)
C45 H45A 0.9500
C46 C47 1.382(4)
C46 H46A 0.9500
C47 C48 1.391(4)
C47 H47A 0.9500
C48 H48A 0.9500
B1 H2B1 1.07(3)
B1 H1B1 1.09(3)

loop_
_geom_torsion_atom_site_label_1
_geom_torsion_atom_site_label_2
_geom_torsion_atom_site_label_3
_geom_torsion_atom_site_label_4
_geom_torsion
C19 P2 N1 P1 57.68(15)
C13 P2 N1 P1 -56.64(16)
B1 P2 N1 P1 -179.32(12)
C1 P1 N1 P2 -169.46(14)
C7 P1 N1 P2 84.68(16)
C31 P3 N2 P4 -67.07(15)
C25 P3 N2 P4 47.37(16)
B1 P3 N2 P4 166.12(13)
C43 P4 N2 P3 147.91(13)
C37 P4 N2 P3 -107.16(14)
N1 P1 C1 C2 -120.3(2)
C7 P1 C1 C2 -11.4(3)
N1 P1 C1 C6 63.3(2)
C7 P1 C1 C6 172.2(2)
C6 C1 C2 C3 -2.1(4)
P1 C1 C2 C3 -178.5(2)
C1 C2 C3 C4 1.2(5)
C2 C3 C4 C5 -0.1(5)
C3 C4 C5 C6 0.0(5)
C4 C5 C6 C1 -0.9(5)
C2 C1 C6 C5 2.0(4)
P1 C1 C6 C5 178.6(2)
N1 P1 C7 C8 32.3(3)
C1 P1 C7 C8 -69.3(3)
N1 P1 C7 C12 -144.9(2)
C1 P1 C7 C12 113.5(2)
C12 C7 C8 C9 -0.3(4)
P1 C7 C8 C9 -177.4(2)
C7 C8 C9 C10 0.0(5)
C8 C9 C10 C11 -0.3(5)
C9 C10 C11 C12 0.9(5)
C10 C11 C12 C7 -1.2(4)
C8 C7 C12 C11 0.9(4)
P1 C7 C12 C11 178.3(2)
N1 P2 C13 C14 77.1(2)
C19 P2 C13 C14 -38.6(2)
B1 P2 C13 C14 -156.28(19)
N1 P2 C13 C18 -90.2(2)
C19 P2 C13 C18 154.13(19)
B1 P2 C13 C18 36.5(2)
C18 C13 C14 C15 2.0(4)
P2 C13 C14 C15 -165.3(2)
C13 C14 C15 C16 -1.6(4)
C14 C15 C16 C17 -0.5(4)
C15 C16 C17 C18 2.1(4)
C16 C17 C18 C13 -1.7(4)
C14 C13 C18 C17 -0.4(4)
P2 C13 C18 C17 166.8(2)
N1 P2 C19 C24 -166.44(17)
C13 P2 C19 C24 -50.9(2)
B1 P2 C19 C24 66.7(2)
N1 P2 C19 C20 20.1(2)
C13 P2 C19 C20 135.57(19)
B1 P2 C19 C20 -106.8(2)
C24 C19 C20 C21 -0.3(3)
P2 C19 C20 C21 173.08(18)
C19 C20 C21 C22 0.3(4)
C20 C21 C22 C23 -0.4(4)
C21 C22 C23 C24 0.5(4)
C22 C23 C24 C19 -0.5(4)
C20 C19 C24 C23 0.4(3)
P2 C19 C24 C23 -173.28(18)
N2 P3 C25 C26 -83.0(2)
C31 P3 C25 C26 32.4(2)
B1 P3 C25 C26 156.2(2)
N2 P3 C25 C30 92.6(2)
C31 P3 C25 C30 -151.93(19)
B1 P3 C25 C30 -28.1(2)
C30 C25 C26 C27 0.3(4)
P3 C25 C26 C27 175.9(2)
C25 C26 C27 C28 -1.5(4)
C26 C27 C28 C29 1.9(4)
C27 C28 C29 C30 -0.9(4)
C28 C29 C30 C25 -0.3(4)
C26 C25 C30 C29 0.6(4)
P3 C25 C30 C29 -175.13(19)
N2 P3 C31 C32 160.03(18)
C25 P3 C31 C32 43.5(2)
B1 P3 C31 C32 -75.6(2)
N2 P3 C31 C36 -24.1(2)
C25 P3 C31 C36 -140.60(19)
B1 P3 C31 C36 100.3(2)
C36 C31 C32 C33 0.8(3)
P3 C31 C32 C33 176.68(18)
C31 C32 C33 C34 -0.7(4)
C32 C33 C34 C35 0.2(4)
C33 C34 C35 C36 0.2(4)
C32 C31 C36 C35 -0.5(3)
P3 C31 C36 C35 -176.39(17)
C34 C35 C36 C31 0.0(3)
N2 P4 C37 C42 113.7(2)
C43 P4 C37 C42 -140.87(19)
N2 P4 C37 C38 -65.8(2)
C43 P4 C37 C38 39.7(2)
C42 C37 C38 C39 0.7(4)
P4 C37 C38 C39 -179.9(2)
C37 C38 C39 C40 0.7(5)
C38 C39 C40 C41 -1.3(5)
C39 C40 C41 C42 0.5(5)
C38 C37 C42 C41 -1.4(4)
P4 C37 C42 C41 179.1(2)
C40 C41 C42 C37 0.9(4)
N2 P4 C43 C44 164.00(18)
C37 P4 C43 C44 57.8(2)
N2 P4 C43 C48 -21.2(2)
C37 P4 C43 C48 -127.4(2)
C48 C43 C44 C45 0.0(4)
P4 C43 C44 C45 175.1(2)
C43 C44 C45 C46 -0.2(4)
C44 C45 C46 C47 0.0(4)
C45 C46 C47 C48 0.4(4)
C46 C47 C48 C43 -0.6(4)
C44 C43 C48 C47 0.4(4)
P4 C43 C48 C47 -174.4(2)
